data_1551519
loop_
_publ_author_name
'Yu, Ping'
'Deng, Jungang'
'Cai, Jinhua'
'Zhang, Zhenlei'
'Zhang, Juzheng'
'Hamid Khan, Muhammad'
'Liang, Hong'
'Yang, Feng'

_publ_section_title
;
 Anticancer and biological properties of a Zn-2,6-diacetylpyridine
 bis(thiosemicarbazone) complex.
;
_journal_issue 8
_journal_name_full 'Metallomics : integrated biometal science'
_journal_page_first 1372
_journal_page_last 1386
_journal_paper_doi 10.1039/c9mt00124g
_journal_volume 11
_journal_year 2019
_chemical_formula_moiety 'C38 H58 N14 S4 Zn2'
_chemical_formula_sum 'C38 H58 N14 S4 Zn2'
_chemical_formula_weight 969.96
_space_group_crystal_system monoclinic
_space_group_IT_number 14
_space_group_name_Hall '-P 2yn'
_space_group_name_H-M_alt 'P 1 21/n 1'
_symmetry_space_group_name_Hall '-P 2yn'
_symmetry_space_group_name_H-M 'P 1 21/n 1'
_atom_sites_solution_hydrogens geom
_atom_sites_solution_primary direct
_atom_sites_solution_secondary difmap
_audit_creation_date 2017-06-10
_audit_creation_method
;
  Olex2 1.2-ac2
  (compiled Mar 30 2012 14:54:36, GUI svn.r4156)
;
_audit_update_record
;
2017-09-17 deposited with the CCDC.    2019-06-17 downloaded from the CCDC.
;
_cell_angle_alpha 90.00
_cell_angle_beta 106.245(4)
_cell_angle_gamma 90.00
_cell_formula_units_Z 4
_cell_length_a 13.4772(5)
_cell_length_b 28.6250(8)
_cell_length_c 14.2565(5)
_cell_measurement_reflns_used 6006
_cell_measurement_temperature 296.15
_cell_measurement_theta_max 28.5195
_cell_measurement_theta_min 2.9464
_cell_volume 5280.4(3)
_computing_cell_refinement
;
CrysAlisPro, Agilent Technologies,
Version 1.171.35.21 (release 20-01-2012 CrysAlis171 .NET)
(compiled Jan 23 2012,18:06:46)
;
_computing_data_collection
;
CrysAlisPro, Agilent Technologies,
Version 1.171.35.21 (release 20-01-2012 CrysAlis171 .NET)
(compiled Jan 23 2012,18:06:46)
;
_computing_data_reduction
;
CrysAlisPro, Agilent Technologies,
Version 1.171.35.21 (release 20-01-2012 CrysAlis171 .NET)
(compiled Jan 23 2012,18:06:46)
;
_computing_molecular_graphics
;
O. V. Dolomanov, L. J. Bourhis, R. J. Gildea, J. A. K. Howard and H. Puschmann,
OLEX2: a complete structure solution, refinement and analysis program.
J. Appl. Cryst. (2009). 42, 339-341.
;
_computing_publication_material
;
O. V. Dolomanov, L. J. Bourhis, R. J. Gildea, J. A. K. Howard and H. Puschmann,
OLEX2: a complete structure solution, refinement and analysis program.
J. Appl. Cryst. (2009). 42, 339-341.
;
_computing_structure_refinement
;
XL, G.M. Sheldrick, Acta Cryst.
(2008). A64, 112-122
;
_computing_structure_solution
;
XS, G.M. Sheldrick, Acta Cryst.
(2008). A64, 112-122
;
_diffrn_ambient_temperature 296.15
_diffrn_detector_area_resol_mean 15.9784
_diffrn_measured_fraction_theta_full 0.995
_diffrn_measured_fraction_theta_max 0.995
_diffrn_measurement_details
;
#__ type_ start__ end____ width___ exp.time_
  1 omega  -64.00  -38.00   1.0000   15.0000
omega____ theta____ kappa____ phi______ frames
    -      -20.2889  -38.0000   90.0000 26

#__ type_ start__ end____ width___ exp.time_
  2 omega  -63.00  -36.00   1.0000   15.0000
omega____ theta____ kappa____ phi______ frames
    -      -20.2889 -178.0000 -180.0000 27

#__ type_ start__ end____ width___ exp.time_
  3 omega  -16.00   25.00   1.0000   15.0000
omega____ theta____ kappa____ phi______ frames
    -      -20.2889  -99.0000 -180.0000 41

#__ type_ start__ end____ width___ exp.time_
  4 omega   40.00   66.00   1.0000   15.0000
omega____ theta____ kappa____ phi______ frames
    -       21.3827  178.0000  -30.0000 26

#__ type_ start__ end____ width___ exp.time_
  5 omega   14.00   91.00   1.0000   15.0000
omega____ theta____ kappa____ phi______ frames
    -       21.3827   77.0000   90.0000 77

#__ type_ start__ end____ width___ exp.time_
  6 omega   17.00   90.00   1.0000   15.0000
omega____ theta____ kappa____ phi______ frames
    -       21.3827   57.0000 -180.0000 73

#__ type_ start__ end____ width___ exp.time_
  7 omega  -51.00  -16.00   1.0000   15.0000
omega____ theta____ kappa____ phi______ frames
    -       21.3827  -77.0000   90.0000 35
;
_diffrn_measurement_device_type 'SuperNova, Single source at offset), Eos'
_diffrn_measurement_method '\w scans'
_diffrn_orient_matrix_UB_11 0.0459374000
_diffrn_orient_matrix_UB_12 0.0024628000
_diffrn_orient_matrix_UB_13 -0.0145235000
_diffrn_orient_matrix_UB_21 -0.0295341000
_diffrn_orient_matrix_UB_22 0.0079151000
_diffrn_orient_matrix_UB_23 -0.0466092000
_diffrn_orient_matrix_UB_31 0.0050117000
_diffrn_orient_matrix_UB_32 0.0233414000
_diffrn_orient_matrix_UB_33 0.0173991000
_diffrn_radiation_monochromator mirror
_diffrn_radiation_wavelength 0.7103
_diffrn_reflns_av_R_equivalents 0.0378
_diffrn_reflns_av_unetI/netI 0.0561
_diffrn_reflns_limit_h_max 16
_diffrn_reflns_limit_h_min -12
_diffrn_reflns_limit_k_max 24
_diffrn_reflns_limit_k_min -34
_diffrn_reflns_limit_l_max 17
_diffrn_reflns_limit_l_min -16
_diffrn_reflns_number 25240
_diffrn_reflns_theta_full 25.27
_diffrn_reflns_theta_max 25.27
_diffrn_reflns_theta_min 2.98
_diffrn_source 'SuperNova (Mo) X-ray Source'
_exptl_absorpt_coefficient_mu 1.106
_exptl_absorpt_correction_T_max 1.00000
_exptl_absorpt_correction_T_min 0.74828
_exptl_absorpt_correction_type multi-scan
_exptl_absorpt_process_details
;
CrysAlisPro, Agilent Technologies,
Version 1.171.35.21 (release 20-01-2012 CrysAlis171 .NET)
(compiled Jan 23 2012,18:06:46)
Empirical absorption correction using spherical harmonics,
 implemented in SCALE3 ABSPACK scaling algorithm.
;
_exptl_crystal_colour 'yellowish yellow'
_exptl_crystal_colour_modifier yellowish
_exptl_crystal_colour_primary yellow
_exptl_crystal_density_diffrn 1.220
_exptl_crystal_density_method 'not measured'
_exptl_crystal_description block
_exptl_crystal_F_000 2032
_exptl_crystal_size_max 0.3
_exptl_crystal_size_mid 0.2
_exptl_crystal_size_min 0.15
_refine_diff_density_max 1.230
_refine_diff_density_min -0.374
_refine_diff_density_rms 0.103
_refine_ls_extinction_method none
_refine_ls_goodness_of_fit_ref 1.065
_refine_ls_hydrogen_treatment mixed
_refine_ls_matrix_type full
_refine_ls_number_parameters 539
_refine_ls_number_reflns 9529
_refine_ls_number_restraints 0
_refine_ls_restrained_S_all 1.065
_refine_ls_R_factor_all 0.0936
_refine_ls_R_factor_gt 0.0610
_refine_ls_shift/su_max 0.001
_refine_ls_shift/su_mean 0.000
_refine_ls_structure_factor_coef Fsqd
_refine_ls_weighting_details 'calc w=1/[\s^2^(Fo^2^)+(0.0902P)^2^+3.6587P] where P=(Fo^2^+2Fc^2^)/3'
_refine_ls_weighting_scheme calc
_refine_ls_wR_factor_gt 0.1606
_refine_ls_wR_factor_ref 0.1861
_reflns_number_gt 6506
_reflns_number_total 9529
_reflns_threshold_expression >2sigma(I)
_cod_data_source_file c9mt00124g2.cif
_cod_data_source_block 1125-yf-wj-xzn
_cod_depositor_comments 'Adding full bibliography for 1551516--1551520.cif.'
_cod_database_code 1551519
_reflns_odcompleteness_completeness 99.80
_reflns_odcompleteness_iscentric 1
_reflns_odcompleteness_theta 26.32
_olex2_submission_special_instructions 'No special instructions were received'

loop_
_space_group_symop_id
_space_group_symop_operation_xyz
1 'x, y, z'
2 '-x+1/2, y+1/2, -z+1/2'
3 '-x, -y, -z'
4 'x-1/2, -y-1/2, z-1/2'

loop_
_atom_site_label
_atom_site_type_symbol
_atom_site_fract_x
_atom_site_fract_y
_atom_site_fract_z
_atom_site_U_iso_or_equiv
_atom_site_adp_type
_atom_site_occupancy
_atom_site_symmetry_multiplicity
_atom_site_calc_flag
_atom_site_refinement_flags
Zn2 Zn 0.32783(4) 0.189989(18) 0.76054(4) 0.04389(18) Uani 1 1 d .
Zn1 Zn 0.05039(4) 0.196452(17) 0.78540(4) 0.04074(18) Uani 1 1 d .
S1 S 0.00501(12) 0.22689(4) 0.92247(10) 0.0561(4) Uani 1 1 d .
S3 S 0.37097(12) 0.22136(4) 0.62564(10) 0.0595(4) Uani 1 1 d .
S2 S -0.09070(11) 0.15798(5) 0.67977(10) 0.0608(4) Uani 1 1 d .
N2 N 0.0567(3) 0.26783(12) 0.7538(2) 0.0382(8) Uani 1 1 d .
N9 N 0.3227(3) 0.25896(13) 0.7975(2) 0.0400(9) Uani 1 1 d .
N3 N 0.0344(3) 0.30170(12) 0.8140(3) 0.0454(10) Uani 1 1 d .
N11 N 0.3964(4) 0.31057(13) 0.6035(3) 0.0576(12) Uani 1 1 d .
H11 H 0.3963 0.3006 0.5465 0.069 Uiso 1 1 calc R
N12 N 0.2577(3) 0.12736(13) 0.7074(3) 0.0402(9) Uani 1 1 d .
N8 N 0.2398(3) 0.19545(13) 0.8976(3) 0.0435(9) Uani 1 1 d .
C10 C 0.3695(4) 0.27888(15) 0.6630(3) 0.0426(11) Uani 1 1 d .
C4AA C 0.0785(4) 0.28239(16) 0.6766(3) 0.0421(11) Uani 1 1 d .
N4 N -0.0235(4) 0.31580(13) 0.9468(3) 0.0637(14) Uani 1 1 d .
H4 H -0.0367 0.3041 0.9976 0.076 Uiso 1 1 calc R
N5 N 0.0931(3) 0.12761(13) 0.8303(2) 0.0410(9) Uani 1 1 d .
N13 N 0.3043(3) 0.08575(13) 0.7434(3) 0.0479(10) Uani 1 1 d .
C2AA C 0.0062(4) 0.28482(16) 0.8886(3) 0.0436(11) Uani 1 1 d .
N6 N 0.0326(3) 0.09046(14) 0.7882(3) 0.0523(10) Uani 1 1 d .
C18 C 0.3024(4) 0.27268(17) 0.8774(3) 0.0445(11) Uani 1 1 d .
C19 C 0.3929(4) 0.09068(16) 0.8126(3) 0.0484(12) Uani 1 1 d .
C20 C 0.1712(4) 0.11847(17) 0.9056(3) 0.0454(11) Uani 1 1 d .
C21 C 0.2831(3) 0.23480(18) 0.9406(3) 0.0443(11) Uani 1 1 d .
C22 C 0.0950(3) 0.24590(17) 0.6100(3) 0.0446(11) Uani 1 1 d .
C23 C 0.3142(4) 0.2399(2) 1.0414(3) 0.0664(16) Uani 1 1 d .
H23 H 0.3398 0.2683 1.0698 0.080 Uiso 1 1 calc R
C24 C 0.1785(4) 0.12392(17) 0.6317(3) 0.0459(11) Uani 1 1 d .
C25 C 0.2305(3) 0.15902(17) 0.9542(3) 0.0431(11) Uani 1 1 d .
C26 C -0.0521(4) 0.10227(17) 0.7220(4) 0.0514(12) Uani 1 1 d .
C27 C 0.3025(5) 0.32254(19) 0.9081(4) 0.0652(15) Uani 1 1 d .
H27A H 0.3725 0.3332 0.9335 0.098 Uiso 1 1 calc R
H27B H 0.2673 0.3252 0.9578 0.098 Uiso 1 1 calc R
H27C H 0.2678 0.3413 0.8528 0.098 Uiso 1 1 calc R
C28 C 0.1059(4) 0.1743(2) 0.4863(4) 0.0619(14) Uani 1 1 d .
H28 H 0.1071 0.1490 0.4457 0.074 Uiso 1 1 calc R
C29 C 0.0804(5) 0.33306(18) 0.6503(4) 0.0633(15) Uani 1 1 d .
H29A H 0.0114 0.3433 0.6181 0.095 Uiso 1 1 calc R
H29B H 0.1233 0.3372 0.6073 0.095 Uiso 1 1 calc R
H29C H 0.1076 0.3511 0.7086 0.095 Uiso 1 1 calc R
N14 N 0.4460(4) 0.05117(15) 0.8474(3) 0.0681(13) Uani 1 1 d .
H14 H 0.4926 0.0539 0.9024 0.082 Uiso 1 1 calc R
C31 C -0.0367(6) 0.36649(18) 0.9358(4) 0.0718(18) Uani 1 1 d .
C32 C 0.1323(4) 0.16852(18) 0.5881(3) 0.0457(11) Uani 1 1 d .
C33 C 0.4258(5) 0.36001(17) 0.6245(4) 0.0631(15) Uani 1 1 d .
C34 C 0.0741(4) 0.2543(2) 0.5089(3) 0.0609(15) Uani 1 1 d .
H34 H 0.0577 0.2842 0.4840 0.073 Uiso 1 1 calc R
C35 C 0.3065(5) 0.2019(2) 1.0986(4) 0.076(2) Uani 1 1 d .
H35 H 0.3284 0.2043 1.1663 0.092 Uiso 1 1 calc R
C36 C -0.0851(7) 0.3826(2) 1.0167(5) 0.104(3) Uani 1 1 d .
H36A H -0.1446 0.3637 1.0147 0.156 Uiso 1 1 calc R
H36B H -0.1056 0.4147 1.0063 0.156 Uiso 1 1 calc R
H36C H -0.0354 0.3793 1.0794 0.156 Uiso 1 1 calc R
C37 C 0.2665(4) 0.1610(2) 1.0553(3) 0.0612(15) Uani 1 1 d .
H37 H 0.2634 0.1348 1.0929 0.073 Uiso 1 1 calc R
C39 C 0.3387(6) 0.3882(2) 0.6376(6) 0.101(2) Uani 1 1 d .
H39A H 0.2826 0.3872 0.5788 0.151 Uiso 1 1 calc R
H39B H 0.3608 0.4199 0.6519 0.151 Uiso 1 1 calc R
H39C H 0.3163 0.3756 0.6908 0.151 Uiso 1 1 calc R
C40 C 0.4584(6) 0.3777(2) 0.5368(5) 0.096(2) Uani 1 1 d .
H40A H 0.5189 0.3612 0.5325 0.143 Uiso 1 1 calc R
H40B H 0.4734 0.4105 0.5443 0.143 Uiso 1 1 calc R
H40C H 0.4034 0.3726 0.4782 0.143 Uiso 1 1 calc R
C41 C 0.0782(5) 0.2179(2) 0.4477(3) 0.0687(17) Uani 1 1 d .
H41 H 0.0624 0.2227 0.3806 0.082 Uiso 1 1 calc R
N7 N -0.1179(4) 0.06848(17) 0.6793(4) 0.0830(16) Uani 1 1 d .
H7 H -0.1686 0.0774 0.6314 0.100 Uiso 1 1 calc R
C51 C 0.4343(6) 0.0041(2) 0.8032(5) 0.0797(19) Uani 1 1 d .
C53 C 0.1967(5) 0.07030(19) 0.9457(4) 0.0696(16) Uani 1 1 d .
H53A H 0.1497 0.0615 0.9822 0.104 Uiso 1 1 calc R
H53B H 0.2662 0.0698 0.9877 0.104 Uiso 1 1 calc R
H53C H 0.1908 0.0487 0.8928 0.104 Uiso 1 1 calc R
C54 C 0.0671(6) 0.3897(2) 0.9494(5) 0.097(2) Uani 1 1 d .
H54A H 0.1153 0.3779 1.0075 0.145 Uiso 1 1 calc R
H54B H 0.0600 0.4229 0.9553 0.145 Uiso 1 1 calc R
H54C H 0.0921 0.3831 0.8939 0.145 Uiso 1 1 calc R
C59 C 0.1384(5) 0.07930(19) 0.5840(4) 0.0746(17) Uani 1 1 d .
H59A H 0.1864 0.0668 0.5520 0.112 Uiso 1 1 calc R
H59B H 0.0730 0.0846 0.5367 0.112 Uiso 1 1 calc R
H59C H 0.1296 0.0575 0.6323 0.112 Uiso 1 1 calc R
C68 C -0.1109(7) 0.3797(2) 0.8379(5) 0.109(3) Uani 1 1 d .
H68A H -0.0825 0.3702 0.7862 0.164 Uiso 1 1 calc R
H68B H -0.1212 0.4129 0.8352 0.164 Uiso 1 1 calc R
H68C H -0.1759 0.3643 0.8305 0.164 Uiso 1 1 calc R
S4 S 0.44972(11) 0.14213(5) 0.86524(10) 0.0608(4) Uani 1 1 d .
N1 N 0.1250(3) 0.20383(13) 0.6480(2) 0.0402(9) Uani 1 1 d .
N10 N 0.3453(3) 0.29419(13) 0.7405(3) 0.0455(9) Uani 1 1 d .
C9 C 0.5185(6) 0.3627(2) 0.7144(6) 0.107(3) Uani 1 1 d .
H9A H 0.4979 0.3537 0.7711 0.161 Uiso 1 1 calc R
H9B H 0.5446 0.3940 0.7224 0.161 Uiso 1 1 calc R
H9C H 0.5716 0.3419 0.7065 0.161 Uiso 1 1 calc R
C11 C -0.1165(7) 0.0182(2) 0.7020(6) 0.100(2) Uani 1 1 d .
C12 C 0.3368(7) -0.0181(2) 0.8090(7) 0.131(3) Uani 1 1 d .
H12A H 0.3352 -0.0190 0.8759 0.197 Uiso 1 1 calc R
H12B H 0.3331 -0.0494 0.7839 0.197 Uiso 1 1 calc R
H12C H 0.2790 -0.0004 0.7711 0.197 Uiso 1 1 calc R
C14 C 0.4429(8) 0.0080(3) 0.6989(5) 0.125(3) Uani 1 1 d .
H14A H 0.3826 0.0233 0.6586 0.187 Uiso 1 1 calc R
H14B H 0.4483 -0.0227 0.6736 0.187 Uiso 1 1 calc R
H14C H 0.5033 0.0258 0.6989 0.187 Uiso 1 1 calc R
C15 C -0.0277(7) -0.0048(2) 0.6778(7) 0.125(3) Uani 1 1 d .
H15A H -0.0339 -0.0008 0.6095 0.188 Uiso 1 1 calc R
H15B H -0.0277 -0.0376 0.6924 0.188 Uiso 1 1 calc R
H15C H 0.0357 0.0089 0.7158 0.188 Uiso 1 1 calc R
C16 C 0.5281(7) -0.0238(2) 0.8639(6) 0.123(3) Uani 1 1 d .
H16A H 0.5907 -0.0089 0.8603 0.184 Uiso 1 1 calc R
H16B H 0.5255 -0.0550 0.8385 0.184 Uiso 1 1 calc R
H16C H 0.5265 -0.0250 0.9308 0.184 Uiso 1 1 calc R
C17 C -0.1157(8) 0.0131(3) 0.8109(7) 0.154(4) Uani 1 1 d .
H17A H -0.0573 0.0295 0.8517 0.232 Uiso 1 1 calc R
H17B H -0.1113 -0.0193 0.8285 0.232 Uiso 1 1 calc R
H17C H -0.1782 0.0261 0.8197 0.232 Uiso 1 1 calc R
C8 C -0.2223(8) -0.0002(3) 0.6324(8) 0.169(5) Uani 1 1 d .
H8A H -0.2774 0.0070 0.6606 0.253 Uiso 1 1 calc R
H8B H -0.2184 -0.0334 0.6246 0.253 Uiso 1 1 calc R
H8C H -0.2353 0.0147 0.5698 0.253 Uiso 1 1 calc R

loop_
_atom_site_aniso_label
_atom_site_aniso_U_11
_atom_site_aniso_U_22
_atom_site_aniso_U_33
_atom_site_aniso_U_23
_atom_site_aniso_U_13
_atom_site_aniso_U_12
Zn2 0.0586(4) 0.0309(3) 0.0449(3) -0.0043(2) 0.0191(3) -0.0066(3)
Zn1 0.0548(3) 0.0290(3) 0.0413(3) 0.0019(2) 0.0181(2) 0.0021(2)
S1 0.0942(10) 0.0311(6) 0.0625(8) 0.0085(6) 0.0538(8) 0.0095(7)
S3 0.0975(11) 0.0349(7) 0.0665(8) -0.0121(6) 0.0570(8) -0.0136(7)
S2 0.0591(8) 0.0453(8) 0.0652(8) 0.0113(7) -0.0036(7) -0.0055(7)
N2 0.049(2) 0.034(2) 0.0366(19) 0.0054(16) 0.0211(17) 0.0063(17)
N9 0.051(2) 0.041(2) 0.0355(19) -0.0037(17) 0.0241(17) -0.0032(19)
N3 0.071(3) 0.031(2) 0.044(2) 0.0051(17) 0.031(2) 0.0075(19)
N11 0.097(3) 0.038(2) 0.050(2) -0.0057(19) 0.040(2) -0.016(2)
N12 0.050(2) 0.033(2) 0.041(2) -0.0048(17) 0.0173(18) -0.0009(18)
N8 0.049(2) 0.048(2) 0.035(2) -0.0066(18) 0.0151(17) 0.0026(19)
C10 0.055(3) 0.031(2) 0.047(3) -0.004(2) 0.023(2) -0.005(2)
C4AA 0.052(3) 0.041(3) 0.036(2) 0.008(2) 0.016(2) 0.001(2)
N4 0.118(4) 0.031(2) 0.064(3) 0.008(2) 0.062(3) 0.013(2)
N5 0.052(2) 0.036(2) 0.037(2) -0.0043(17) 0.0161(18) 0.0017(18)
N13 0.066(3) 0.025(2) 0.052(2) -0.0050(18) 0.015(2) -0.0010(19)
C2AA 0.057(3) 0.034(2) 0.046(3) 0.002(2) 0.025(2) 0.006(2)
N6 0.068(3) 0.033(2) 0.052(2) 0.0007(19) 0.009(2) -0.002(2)
C18 0.044(3) 0.046(3) 0.045(3) -0.010(2) 0.014(2) -0.006(2)
C19 0.061(3) 0.037(3) 0.051(3) -0.001(2) 0.021(3) 0.005(2)
C20 0.053(3) 0.046(3) 0.037(2) 0.004(2) 0.013(2) 0.014(2)
C21 0.043(3) 0.056(3) 0.039(2) -0.009(2) 0.018(2) -0.003(2)
C22 0.047(3) 0.050(3) 0.041(2) 0.009(2) 0.018(2) 0.006(2)
C23 0.075(4) 0.087(4) 0.037(3) -0.013(3) 0.016(3) -0.037(3)
C24 0.056(3) 0.042(3) 0.045(3) -0.009(2) 0.024(2) -0.007(2)
C25 0.040(2) 0.055(3) 0.035(2) 0.003(2) 0.0119(19) 0.005(2)
C26 0.062(3) 0.039(3) 0.051(3) -0.001(2) 0.012(3) -0.010(3)
C27 0.090(4) 0.051(3) 0.060(3) -0.019(3) 0.029(3) 0.004(3)
C28 0.071(4) 0.073(4) 0.044(3) -0.006(3) 0.021(3) 0.015(3)
C29 0.087(4) 0.047(3) 0.064(3) 0.019(3) 0.034(3) 0.009(3)
N14 0.089(3) 0.044(3) 0.066(3) -0.001(2) 0.014(2) 0.019(3)
C31 0.127(6) 0.030(3) 0.077(4) 0.002(3) 0.061(4) 0.012(3)
C32 0.047(3) 0.055(3) 0.035(2) -0.004(2) 0.011(2) 0.000(2)
C33 0.098(4) 0.033(3) 0.073(4) -0.003(3) 0.048(3) -0.008(3)
C34 0.069(3) 0.075(4) 0.042(3) 0.017(3) 0.022(3) 0.022(3)
C35 0.077(4) 0.117(6) 0.032(3) -0.004(3) 0.011(3) -0.037(4)
C36 0.186(8) 0.044(3) 0.125(6) -0.001(4) 0.112(6) 0.020(4)
C37 0.055(3) 0.086(4) 0.040(3) 0.015(3) 0.010(2) -0.016(3)
C39 0.130(6) 0.045(4) 0.154(7) 0.009(4) 0.085(6) 0.011(4)
C40 0.148(7) 0.050(4) 0.120(6) 0.001(4) 0.089(5) -0.022(4)
C41 0.088(4) 0.094(5) 0.029(2) 0.008(3) 0.022(3) 0.025(4)
N7 0.083(3) 0.052(3) 0.095(4) 0.003(3) -0.006(3) -0.021(3)
C51 0.121(6) 0.036(3) 0.088(4) 0.003(3) 0.038(4) 0.024(4)
C53 0.089(4) 0.050(3) 0.063(3) 0.014(3) 0.012(3) 0.014(3)
C54 0.141(7) 0.046(4) 0.118(6) -0.008(4) 0.060(5) -0.006(4)
C59 0.093(4) 0.056(4) 0.071(4) -0.021(3) 0.016(3) -0.020(3)
C68 0.162(7) 0.066(5) 0.112(6) 0.021(4) 0.061(6) 0.052(5)
S4 0.0611(8) 0.0423(8) 0.0691(9) -0.0113(7) 0.0021(7) 0.0028(7)
N1 0.046(2) 0.043(2) 0.0341(19) 0.0020(17) 0.0158(16) -0.0027(19)
N10 0.063(2) 0.037(2) 0.043(2) -0.0079(17) 0.0248(19) -0.005(2)
C9 0.127(6) 0.065(5) 0.121(6) -0.002(4) 0.021(5) -0.033(5)
C11 0.125(6) 0.052(4) 0.116(6) -0.003(4) 0.019(5) -0.040(4)
C12 0.158(8) 0.044(4) 0.199(10) -0.001(5) 0.060(7) -0.011(5)
C14 0.210(10) 0.077(5) 0.100(6) -0.011(4) 0.064(6) 0.052(6)
C15 0.158(8) 0.045(4) 0.168(9) -0.001(5) 0.040(7) -0.007(5)
C16 0.164(8) 0.058(4) 0.144(7) 0.017(5) 0.040(6) 0.054(5)
C17 0.222(12) 0.099(7) 0.147(9) 0.016(6) 0.059(8) -0.072(7)
C8 0.202(11) 0.089(6) 0.192(10) -0.021(7) 0.018(8) -0.090(7)

loop_
_atom_type_symbol
_atom_type_description
_atom_type_scat_dispersion_real
_atom_type_scat_dispersion_imag
_atom_type_scat_source
C C 0.0033 0.0016 'International Tables Vol C Tables 4.2.6.8 and 6.1.1.4'
H H 0.0000 0.0000 'International Tables Vol C Tables 4.2.6.8 and 6.1.1.4'
N N 0.0061 0.0033 'International Tables Vol C Tables 4.2.6.8 and 6.1.1.4'
S S 0.1246 0.1234 'International Tables Vol C Tables 4.2.6.8 and 6.1.1.4'
Zn Zn 0.2839 1.4301 'International Tables Vol C Tables 4.2.6.8 and 6.1.1.4'

loop_
_geom_angle_atom_site_label_1
_geom_angle_atom_site_label_2
_geom_angle_atom_site_label_3
_geom_angle
N9 Zn2 S3 82.85(10)
N9 Zn2 N12 152.10(15)
N9 Zn2 S4 118.05(11)
N12 Zn2 S3 103.01(10)
N12 Zn2 S4 83.87(11)
S4 Zn2 S3 117.36(6)
S1 Zn1 N1 152.39(10)
S2 Zn1 S1 110.63(6)
S2 Zn1 N1 88.14(9)
N2 Zn1 S1 81.63(9)
N2 Zn1 S2 113.19(11)
N2 Zn1 N5 162.51(15)
N2 Zn1 N1 72.18(13)
N5 Zn1 S1 101.86(10)
N5 Zn1 S2 81.90(11)
N5 Zn1 N1 100.68(13)
C2AA S1 Zn1 95.62(15)
C10 S3 Zn2 94.87(15)
C26 S2 Zn1 95.66(17)
N3 N2 Zn1 121.3(2)
C4AA N2 Zn1 122.1(3)
C4AA N2 N3 116.5(4)
C18 N9 Zn2 123.0(3)
C18 N9 N10 115.4(4)
N10 N9 Zn2 121.5(3)
C2AA N3 N2 114.0(4)
C10 N11 C33 128.0(4)
N13 N12 Zn2 119.9(3)
C24 N12 Zn2 123.9(3)
C24 N12 N13 115.4(4)
C21 N8 C25 118.7(4)
N11 C10 S3 114.5(3)
N10 C10 S3 127.1(3)
N10 C10 N11 118.4(4)
N2 C4AA C22 115.8(4)
N2 C4AA C29 123.5(4)
C22 C4AA C29 120.6(4)
C2AA N4 C31 129.3(4)
N6 N5 Zn1 121.0(3)
C20 N5 Zn1 121.9(3)
C20 N5 N6 116.7(4)
C19 N13 N12 114.0(4)
N3 C2AA S1 127.2(3)
N3 C2AA N4 117.2(4)
N4 C2AA S1 115.6(3)
C26 N6 N5 114.1(4)
N9 C18 C21 115.3(4)
N9 C18 C27 124.1(4)
C21 C18 C27 120.5(4)
N13 C19 N14 117.2(4)
N13 C19 S4 127.6(4)
N14 C19 S4 115.2(4)
N5 C20 C25 116.0(4)
N5 C20 C53 123.1(5)
C25 C20 C53 120.8(4)
N8 C21 C18 117.8(4)
N8 C21 C23 122.1(5)
C23 C21 C18 120.0(4)
C34 C22 C4AA 121.1(4)
N1 C22 C4AA 117.5(4)
N1 C22 C34 121.3(4)
C35 C23 C21 118.6(5)
N12 C24 C32 116.0(4)
N12 C24 C59 124.2(5)
C59 C24 C32 119.7(4)
N8 C25 C20 117.3(4)
N8 C25 C37 121.9(5)
C37 C25 C20 120.6(4)
N6 C26 S2 127.3(4)
N6 C26 N7 118.4(5)
N7 C26 S2 114.3(4)
C41 C28 C32 118.9(5)
C19 N14 C51 128.4(5)
N4 C31 C36 106.2(4)
N4 C31 C54 110.0(5)
N4 C31 C68 111.9(5)
C54 C31 C36 110.0(6)
C54 C31 C68 110.9(5)
C68 C31 C36 107.7(6)
C28 C32 C24 119.4(4)
N1 C32 C24 118.6(4)
N1 C32 C28 121.7(5)
N11 C33 C39 111.8(5)
N11 C33 C40 105.9(4)
N11 C33 C9 109.2(5)
C39 C33 C40 110.2(5)
C39 C33 C9 111.1(6)
C9 C33 C40 108.5(6)
C41 C34 C22 119.4(5)
C37 C35 C23 119.7(5)
C35 C37 C25 118.9(5)
C34 C41 C28 119.3(5)
C26 N7 C11 129.8(5)
N14 C51 C12 111.0(6)
N14 C51 C14 108.7(5)
N14 C51 C16 105.1(6)
C12 C51 C14 113.3(7)
C12 C51 C16 110.2(6)
C14 C51 C16 108.1(6)
C19 S4 Zn2 94.32(17)
C22 N1 Zn1 104.8(3)
C22 N1 C32 119.2(4)
C32 N1 Zn1 124.2(3)
C10 N10 N9 113.5(4)
N7 C11 C15 110.1(6)
N7 C11 C17 107.8(6)
N7 C11 C8 103.5(7)
C15 C11 C17 114.1(8)
C15 C11 C8 110.4(7)
C17 C11 C8 110.3(7)

loop_
_geom_bond_atom_site_label_1
_geom_bond_atom_site_label_2
_geom_bond_distance
Zn2 S3 2.3385(13)
Zn2 N9 2.050(4)
Zn2 N12 2.069(4)
Zn2 S4 2.3306(15)
Zn1 S1 2.3708(12)
Zn1 S2 2.3439(14)
Zn1 N2 2.099(3)
Zn1 N5 2.102(4)
Zn1 N1 2.448(3)
S1 C2AA 1.728(5)
S3 C10 1.733(4)
S2 C26 1.732(5)
N2 N3 1.383(5)
N2 C4AA 1.285(5)
N9 C18 1.304(5)
N9 N10 1.382(5)
N3 C2AA 1.317(6)
N11 C10 1.359(6)
N11 C33 1.477(6)
N12 N13 1.377(5)
N12 C24 1.291(6)
N8 C21 1.336(6)
N8 C25 1.346(6)
C10 N10 1.311(5)
C4AA C22 1.470(6)
C4AA C29 1.500(6)
N4 C2AA 1.349(6)
N4 C31 1.465(6)
N5 N6 1.372(5)
N5 C20 1.302(6)
N13 C19 1.327(6)
N6 C26 1.305(6)
C18 C21 1.480(6)
C18 C27 1.493(7)
C19 N14 1.356(6)
C19 S4 1.731(5)
C20 C25 1.469(7)
C20 C53 1.496(7)
C21 C23 1.387(6)
C22 C34 1.409(6)
C22 N1 1.336(6)
C23 C35 1.379(8)
C24 C32 1.479(7)
C24 C59 1.477(6)
C25 C37 1.387(6)
C26 N7 1.338(6)
C28 C32 1.404(6)
C28 C41 1.373(8)
N14 C51 1.476(7)
C31 C36 1.546(7)
C31 C54 1.511(9)
C31 C68 1.520(9)
C32 N1 1.344(6)
C33 C39 1.478(8)
C33 C40 1.523(7)
C33 C9 1.522(9)
C34 C41 1.371(7)
C35 C37 1.364(8)
N7 C11 1.474(8)
C51 C12 1.484(10)
C51 C14 1.528(9)
C51 C16 1.541(9)
C11 C15 1.489(11)
C11 C17 1.557(11)
C11 C8 1.583(11)
